data_2106992
loop_
_publ_author_name
'Itoh, K.'
'Ishikura, H.'
'Nakamura, E.'

_publ_section_title
;
 Disordered structure of ferroelectric ammonium lithium sulphate in the
 high-temperature phase
;
_journal_name_full 'Acta Crystallographica B (24,1968-38,1982)'
_journal_page_first 664
_journal_page_last 666
_journal_volume 37
_journal_year 1981
_chemical_formula_sum 'H4 Li N O4 S'
_chemical_name_systematic '(N H4) Li (S O4)'
_space_group_IT_number 62
_symmetry_space_group_name_Hall '-P 2n 2a'
_symmetry_space_group_name_H-M 'P m c n'
_cell_angle_alpha 90
_cell_angle_beta 90
_cell_angle_gamma 90
_cell_formula_units_Z 4
_cell_length_a 5.299
_cell_length_b 9.199
_cell_length_c 8.741
_cell_volume 426.084
_citation_journal_id_ASTM ACBCAR
_cod_data_source_file Itoh_ACBCAR_1981_1282.cif
_cod_data_source_block H4Li1N1O4S1
_cod_original_cell_volume 426.0844
_cod_original_sg_symbol_Hall '-P 2ac 2n (y,z,x)'
_cod_original_formula_sum 'H4 Li1 N1 O4 S1'
_cod_database_code 2106992

loop_
_symmetry_equiv_pos_as_xyz
x,y,z
-x,y+1/2,-z+1/2
-x+1/2,-y+1/2,z+1/2
x+1/2,-y,-z
-x,-y,-z
x,-y-1/2,z-1/2
x-1/2,y-1/2,-z-1/2
-x-1/2,y,z

loop_
_atom_site_label
_atom_site_type_symbol
_atom_site_fract_x
_atom_site_fract_y
_atom_site_fract_z
_atom_site_occupancy
_atom_site_U_iso_or_equiv
O2 O-2 0.0661 -0.0225 0.2546 0.5 0.0
N1 N-3 0.75 0.2058 0.5004 1 0.0
O1 O-2 0.2706 0.0959 0.0429 0.5 0.0
Li1 Li+1 0.25 0.4168 0.3273 1 0.0
O4 O-2 0.1741 0.2214 0.2712 0.5 0.0
O3 O-2 0.4972 0.0479 0.2588 0.5 0.0
S1 S+6 0.25 0.08639 0.20494 1 0.0
